data_1575707
loop_
_publ_author_name
'Maryunina, Kseniya'
'Yamaguchi, Koyo'
'Inoue, Katsuya'
'Samsonenko, Arkady'
'Veber, Sergey'
'Smirnova, Kristina'
'Bogomyakov, Artem'
'Letyagin, Gleb'
'Romanenko, Galina'
'Morozov, Vitaly'

_publ_section_title
;
 Magnetic superexchange switching by the transformation of a trigonal
 bipyramid into a square pyramid in a Cu(II)-nitroxide complex.
;
_journal_issue 40
_journal_name_full 'Dalton transactions (Cambridge, England : 2003)'
_journal_page_first 15176
_journal_page_last 15187
_journal_paper_doi 10.1039/d5dt01274k
_journal_volume 54
_journal_year 2025
_chemical_formula_sum 'C32 H20 Cu2 F24 N3 O10'
_chemical_formula_weight 1189.59
_space_group_crystal_system monoclinic
_space_group_IT_number 15
_space_group_name_Hall '-C 2yc'
_space_group_name_H-M_alt 'C 1 2/c 1'
_atom_sites_solution_hydrogens geom
_audit_creation_method SHELXL-2019/3
_audit_update_record
;
2025-04-01 deposited with the CCDC.	2025-09-10 downloaded from the CCDC.
;
_cell_angle_alpha 90
_cell_angle_beta 119.646(7)
_cell_angle_gamma 90
_cell_formula_units_Z 4
_cell_length_a 19.007(2)
_cell_length_b 16.733(2)
_cell_length_c 15.1788(18)
_cell_measurement_reflns_used 3262
_cell_measurement_temperature 100(2)
_cell_measurement_theta_max 23.10
_cell_measurement_theta_min 2.47
_cell_volume 4195.6(9)
_computing_cell_refinement 'Bruker SAINT'
_computing_data_collection 'Bruker APEX2'
_computing_data_reduction 'Bruker SAINT'
_computing_molecular_graphics 'Bruker SHELXTL'
_computing_publication_material 'Bruker SHELXTL'
_computing_structure_refinement 'SHELXL-2019/2 (Sheldrick, 2019)'
_computing_structure_solution 'SHELXS-97 (Sheldrick, 2008)'
_diffrn_ambient_temperature 100(2)
_diffrn_measured_fraction_theta_full 0.998
_diffrn_measured_fraction_theta_max 0.982
_diffrn_measurement_device_type 'Bruker APEX-II CCD'
_diffrn_measurement_method '\f and \w scans'
_diffrn_radiation_type MoK\a
_diffrn_radiation_wavelength 0.71073
_diffrn_reflns_av_R_equivalents 0.0913
_diffrn_reflns_av_unetI/netI 0.1413
_diffrn_reflns_Laue_measured_fraction_full 0.998
_diffrn_reflns_Laue_measured_fraction_max 0.982
_diffrn_reflns_limit_h_max 25
_diffrn_reflns_limit_h_min -19
_diffrn_reflns_limit_k_max 15
_diffrn_reflns_limit_k_min -22
_diffrn_reflns_limit_l_max 20
_diffrn_reflns_limit_l_min -20
_diffrn_reflns_number 18286
_diffrn_reflns_point_group_measured_fraction_full 0.998
_diffrn_reflns_point_group_measured_fraction_max 0.982
_diffrn_reflns_theta_full 25.242
_diffrn_reflns_theta_max 28.767
_diffrn_reflns_theta_min 2.434
_exptl_absorpt_coefficient_mu 1.178
_exptl_absorpt_correction_T_max 0.5590
_exptl_absorpt_correction_T_min 0.4762
_exptl_absorpt_correction_type multi-scan
_exptl_crystal_colour dark_green
_exptl_crystal_density_diffrn 1.883
_exptl_crystal_description prism
_exptl_crystal_F_000 2348
_exptl_crystal_size_max 0.23
_exptl_crystal_size_mid 0.02
_exptl_crystal_size_min 0.02
_refine_diff_density_max 0.901
_refine_diff_density_min -0.745
_refine_diff_density_rms 0.111
_refine_ls_extinction_coef 0.00037(13)
_refine_ls_extinction_expression Fc^*^=kFc[1+0.001xFc^2^\l^3^/sin(2\q)]^-1/4^
_refine_ls_extinction_method 'SHELXL-2019/2 (Sheldrick 2019)'
_refine_ls_goodness_of_fit_ref 0.766
_refine_ls_hydrogen_treatment constr
_refine_ls_matrix_type full
_refine_ls_number_parameters 337
_refine_ls_number_reflns 5367
_refine_ls_number_restraints 0
_refine_ls_restrained_S_all 0.766
_refine_ls_R_factor_all 0.1155
_refine_ls_R_factor_gt 0.0484
_refine_ls_shift/su_max 0.000
_refine_ls_shift/su_mean 0.000
_refine_ls_structure_factor_coef Fsqd
_refine_ls_weighting_details 'w=1/[\s^2^(Fo^2^)+(0.0634P)^2^] where P=(Fo^2^+2Fc^2^)/3'
_refine_ls_weighting_scheme calc
_refine_ls_wR_factor_gt 0.1013
_refine_ls_wR_factor_ref 0.1250
_reflns_Friedel_coverage 0.000
_reflns_number_gt 2614
_reflns_number_total 5367
_reflns_threshold_expression 'I > 2\s(I)'
_cod_data_source_file d5dt01274k2.cif
_cod_data_source_block 2274s
_cod_depositor_comments 'Adding full bibliography for 1575703--1575709.cif.'
_cod_original_sg_symbol_H-M 'C 2/c'
_cod_database_code 1575707
_shelx_shelxl_version_number 2019/3
_shelx_space_group_comment
; 
The symmetry employed for this shelxl refinement is uniquely defined 
by the following loop, which should always be used as a source of 
symmetry information in preference to the above space-group names. 
They are only intended as comments. 
;

loop_
_space_group_symop_operation_xyz
'x, y, z'
'-x, y, -z+1/2'
'x+1/2, y+1/2, z'
'-x+1/2, y+1/2, -z+1/2'
'-x, -y, -z'
'x, -y, z-1/2'
'-x+1/2, -y+1/2, -z'
'x+1/2, -y+1/2, z-1/2'

loop_
_atom_site_label
_atom_site_type_symbol
_atom_site_fract_x
_atom_site_fract_y
_atom_site_fract_z
_atom_site_U_iso_or_equiv
_atom_site_adp_type
_atom_site_occupancy
_atom_site_site_symmetry_order
_atom_site_calc_flag
_atom_site_refinement_flags_posn
_atom_site_refinement_flags_adp
_atom_site_refinement_flags_occupancy
_atom_site_disorder_assembly
_atom_site_disorder_group
Cu1 Cu 0.750000 0.750000 0.500000 0.02002(18) Uani 1 2 d S . P . .
O1 O 0.80687(13) 0.84495(13) 0.49515(16) 0.0209(6) Uani 1 1 d . . . . .
C1 C 0.8654(2) 0.9385(2) 0.4368(3) 0.0263(9) Uani 1 1 d . . . . .
F1 F 0.8112(4) 0.9832(4) 0.3664(4) 0.0523(15) Uani 0.5 1 d . . P A 1
F2 F 0.9280(4) 0.9364(4) 0.4177(5) 0.0488(13) Uani 0.5 1 d . . P A 1
F3 F 0.8943(5) 0.9739(5) 0.5239(5) 0.0488(16) Uani 0.5 1 d . . P A 1
F1A F 0.9196(4) 0.9574(5) 0.5299(6) 0.0523(15) Uani 0.5 1 d . . P A 2
F2A F 0.8074(4) 0.9941(4) 0.4117(5) 0.0488(13) Uani 0.5 1 d . . P A 2
F3A F 0.8983(4) 0.9507(4) 0.3815(4) 0.0488(16) Uani 0.5 1 d . . P A 2
C2 C 0.8325(2) 0.8545(2) 0.4333(2) 0.0217(8) Uani 1 1 d . . . . .
C3 C 0.8328(2) 0.7998(2) 0.3648(2) 0.0254(9) Uani 1 1 d . . . . .
H3A H 0.851297 0.815986 0.319704 0.030 Uiso 1 1 calc R U . . .
C4 C 0.8069(2) 0.7227(2) 0.3612(2) 0.0220(8) Uani 1 1 d . . . . .
C5 C 0.8146(2) 0.6627(2) 0.2906(3) 0.0303(10) Uani 1 1 d . . . . .
F4 F 0.87043(16) 0.60784(15) 0.34440(18) 0.0542(7) Uani 1 1 d . . . . .
F5 F 0.83523(16) 0.69581(15) 0.22694(17) 0.0542(7) Uani 1 1 d . . . . .
F6 F 0.74582(14) 0.62393(14) 0.23444(16) 0.0481(7) Uani 1 1 d . . . . .
O2 O 0.77743(13) 0.69101(13) 0.41203(16) 0.0217(6) Uani 1 1 d . . . . .
Cu2 Cu 0.500000 0.40060(4) 0.250000 0.0260(2) Uani 1 2 d S T P . .
O3 O 0.48942(14) 0.32078(15) 0.13980(17) 0.0273(6) Uani 1 1 d . . . . .
C6 C 0.4354(3) 0.2553(3) -0.0159(3) 0.0390(11) Uani 1 1 d . . . . .
F7 F 0.48743(16) 0.28895(18) -0.03887(18) 0.0666(9) Uani 1 1 d . . . . .
F8 F 0.46372(16) 0.18353(17) 0.02227(18) 0.0601(8) Uani 1 1 d . . . . .
F9 F 0.36719(14) 0.24426(15) -0.10302(16) 0.0519(7) Uani 1 1 d . . . . .
C7 C 0.4247(2) 0.3071(2) 0.0602(3) 0.0276(9) Uani 1 1 d . . . . .
C8 C 0.3464(2) 0.3323(2) 0.0349(3) 0.0283(9) Uani 1 1 d . . . . .
H8A H 0.301819 0.317900 -0.028956 0.034 Uiso 1 1 calc R U . . .
C9 C 0.3334(2) 0.3770(2) 0.1006(3) 0.0250(9) Uani 1 1 d . . . . .
C10 C 0.2486(2) 0.4081(3) 0.0679(3) 0.0346(10) Uani 1 1 d . . . . .
F10 F 0.24588(14) 0.48717(15) 0.05606(19) 0.0564(7) Uani 1 1 d . . . . .
F11 F 0.19156(13) 0.37724(15) -0.01970(16) 0.0490(7) Uani 1 1 d . . . . .
F12 F 0.22674(13) 0.39311(16) 0.13683(18) 0.0552(7) Uani 1 1 d . . . . .
O4 O 0.38391(15) 0.40009(14) 0.18965(17) 0.0261(6) Uani 1 1 d . . . . .
O1R O 0.63988(14) 0.79950(14) 0.33740(17) 0.0257(6) Uani 1 1 d . . . . .
N2R N 0.56616(17) 0.82340(18) 0.29240(19) 0.0215(7) Uani 1 1 d . . . . .
C3R C 0.5447(2) 0.9100(2) 0.2928(2) 0.0230(8) Uani 1 1 d . . . . .
C4R C 0.5555(2) 0.9257(2) 0.3987(2) 0.0316(10) Uani 1 1 d . . . . .
H4RA H 0.518528 0.891369 0.409156 0.047 Uiso 1 1 calc R U . . .
H4RB H 0.611491 0.913849 0.450421 0.047 Uiso 1 1 calc R U . . .
H4RC H 0.543500 0.981867 0.404022 0.047 Uiso 1 1 calc R U . . .
C5R C 0.6012(2) 0.9623(2) 0.2757(3) 0.0329(10) Uani 1 1 d . . . . .
H5RA H 0.586826 1.018501 0.276020 0.049 Uiso 1 1 calc R U . . .
H5RB H 0.656942 0.953168 0.329735 0.049 Uiso 1 1 calc R U . . .
H5RC H 0.596491 0.949282 0.210016 0.049 Uiso 1 1 calc R U . . .
C6R C 0.500000 0.7761(3) 0.250000 0.0193(11) Uani 1 2 d S T P . .
C7R C 0.500000 0.6890(3) 0.250000 0.0212(12) Uani 1 2 d S T P . .
C8R C 0.5656(2) 0.6461(2) 0.2587(2) 0.0214(8) Uani 1 1 d . . . . .
H8RA H 0.611935 0.673260 0.265322 0.026 Uiso 1 1 calc R U . . .
C9R C 0.5631(2) 0.5635(2) 0.2575(2) 0.0227(8) Uani 1 1 d . . . . .
H9RA H 0.608027 0.534963 0.262220 0.027 Uiso 1 1 calc R U . . .
N10R N 0.500000 0.5216(2) 0.250000 0.0238(10) Uani 1 2 d S T P . .

loop_
_atom_site_aniso_label
_atom_site_aniso_U_11
_atom_site_aniso_U_22
_atom_site_aniso_U_33
_atom_site_aniso_U_23
_atom_site_aniso_U_13
_atom_site_aniso_U_12
Cu1 0.0236(4) 0.0173(3) 0.0193(3) -0.0014(3) 0.0107(3) -0.0007(3)
O1 0.0238(14) 0.0204(14) 0.0208(11) -0.0006(10) 0.0128(11) -0.0021(11)
C1 0.028(2) 0.026(2) 0.0236(18) 0.0001(16) 0.0125(18) 0.0013(19)
F1 0.051(3) 0.026(3) 0.040(2) 0.014(2) -0.009(2) -0.013(2)
F2 0.043(3) 0.026(2) 0.080(3) 0.004(2) 0.033(3) 0.001(2)
F3 0.101(5) 0.031(3) 0.047(3) -0.020(2) 0.061(3) -0.026(3)
F1A 0.051(3) 0.026(3) 0.040(2) 0.014(2) -0.009(2) -0.013(2)
F2A 0.043(3) 0.026(2) 0.080(3) 0.004(2) 0.033(3) 0.001(2)
F3A 0.101(5) 0.031(3) 0.047(3) -0.020(2) 0.061(3) -0.026(3)
C2 0.021(2) 0.019(2) 0.0210(16) 0.0007(15) 0.0073(16) -0.0028(17)
C3 0.030(2) 0.027(2) 0.0220(17) -0.0014(16) 0.0152(17) -0.0031(18)
C4 0.021(2) 0.022(2) 0.0188(16) -0.0032(15) 0.0066(16) -0.0003(17)
C5 0.037(3) 0.029(2) 0.0265(19) -0.0064(18) 0.0169(19) -0.003(2)
F4 0.0653(19) 0.0497(17) 0.0478(14) -0.0074(13) 0.0280(14) 0.0261(15)
F5 0.094(2) 0.0477(16) 0.0532(15) -0.0197(12) 0.0607(16) -0.0212(15)
F6 0.0532(17) 0.0493(17) 0.0415(13) -0.0290(12) 0.0232(13) -0.0209(13)
O2 0.0251(14) 0.0183(14) 0.0208(12) 0.0006(10) 0.0108(11) 0.0009(11)
Cu2 0.0221(4) 0.0214(4) 0.0268(3) 0.000 0.0062(3) 0.000
O3 0.0240(14) 0.0296(16) 0.0219(12) -0.0011(11) 0.0066(11) -0.0006(12)
C6 0.033(3) 0.058(3) 0.026(2) -0.007(2) 0.0147(19) -0.008(2)
F7 0.0619(18) 0.112(3) 0.0431(14) -0.0307(15) 0.0394(15) -0.0386(18)
F8 0.076(2) 0.0565(19) 0.0460(15) -0.0068(14) 0.0289(15) 0.0265(16)
F9 0.0441(15) 0.0703(19) 0.0309(12) -0.0222(12) 0.0107(12) -0.0067(14)
C7 0.034(2) 0.023(2) 0.0235(18) 0.0010(16) 0.0125(18) -0.0035(19)
C8 0.024(2) 0.031(2) 0.0211(17) -0.0004(16) 0.0037(17) -0.0021(18)
C9 0.023(2) 0.022(2) 0.0245(18) 0.0043(16) 0.0069(17) -0.0005(17)
C10 0.026(2) 0.042(3) 0.030(2) -0.002(2) 0.0089(18) -0.006(2)
F10 0.0345(15) 0.0396(16) 0.0805(19) 0.0036(14) 0.0174(14) 0.0122(13)
F11 0.0245(13) 0.0664(19) 0.0369(13) -0.0103(12) 0.0004(11) 0.0008(13)
F12 0.0283(14) 0.093(2) 0.0440(14) 0.0038(14) 0.0174(12) -0.0011(14)
O4 0.0239(14) 0.0230(14) 0.0259(12) -0.0039(11) 0.0081(11) -0.0026(12)
O1R 0.0175(14) 0.0272(15) 0.0256(12) 0.0039(11) 0.0055(11) 0.0013(12)
N2R 0.0186(17) 0.0211(17) 0.0196(14) 0.0008(12) 0.0054(13) 0.0000(14)
C3R 0.023(2) 0.0149(19) 0.0292(18) 0.0033(15) 0.0108(16) 0.0032(16)
C4R 0.038(2) 0.026(2) 0.0254(19) -0.0036(16) 0.0116(18) -0.0020(19)
C5R 0.032(2) 0.022(2) 0.044(2) 0.0076(18) 0.019(2) -0.0038(19)
C6R 0.017(3) 0.020(3) 0.019(2) 0.000 0.008(2) 0.000
C7R 0.018(3) 0.022(3) 0.016(2) 0.000 0.003(2) 0.000
C8R 0.020(2) 0.020(2) 0.0236(17) 0.0013(15) 0.0100(16) -0.0017(17)
C9R 0.019(2) 0.025(2) 0.0226(17) 0.0038(16) 0.0092(16) 0.0033(17)
N10R 0.024(2) 0.023(3) 0.021(2) 0.000 0.0083(19) 0.000

loop_
_atom_type_symbol
_atom_type_description
_atom_type_scat_dispersion_real
_atom_type_scat_dispersion_imag
_atom_type_scat_source
C C 0.0033 0.0016 'International Tables Vol C Tables 4.2.6.8 and 6.1.1.4'
H H 0.0000 0.0000 'International Tables Vol C Tables 4.2.6.8 and 6.1.1.4'
N N 0.0061 0.0033 'International Tables Vol C Tables 4.2.6.8 and 6.1.1.4'
O O 0.0106 0.0060 'International Tables Vol C Tables 4.2.6.8 and 6.1.1.4'
F F 0.0171 0.0103 'International Tables Vol C Tables 4.2.6.8 and 6.1.1.4'
Cu Cu 0.3201 1.2651 'International Tables Vol C Tables 4.2.6.8 and 6.1.1.4'

loop_
_geom_angle_atom_site_label_1
_geom_angle_atom_site_label_2
_geom_angle_atom_site_label_3
_geom_angle
_geom_angle_site_symmetry_1
_geom_angle_site_symmetry_3
_geom_angle_publ_flag
O2 Cu1 O2 180.0 . 7_666 ?
O2 Cu1 O1 87.35(9) . 7_666 ?
O2 Cu1 O1 92.65(9) 7_666 7_666 ?
O2 Cu1 O1 92.65(9) . . ?
O2 Cu1 O1 87.35(9) 7_666 . ?
O1 Cu1 O1 180.0 7_666 . ?
O2 Cu1 O1R 82.23(8) . . ?
O2 Cu1 O1R 97.77(8) 7_666 . ?
O1 Cu1 O1R 95.75(8) 7_666 . ?
O1 Cu1 O1R 84.25(8) . . ?
O2 Cu1 O1R 97.77(8) . 7_666 ?
O2 Cu1 O1R 82.23(8) 7_666 7_666 ?
O1 Cu1 O1R 84.25(8) 7_666 7_666 ?
O1 Cu1 O1R 95.75(8) . 7_666 ?
O1R Cu1 O1R 180.0 . 7_666 ?
C2 O1 Cu1 123.9(2) . . ?
F1 C1 F3 109.9(5) . . ?
F3A C1 F1A 106.8(5) . . ?
F1 C1 F2 105.2(5) . . ?
F3 C1 F2 104.8(5) . . ?
F3A C1 F2A 107.4(5) . . ?
F1A C1 F2A 103.6(5) . . ?
F1 C1 C2 111.0(4) . . ?
F3A C1 C2 116.5(4) . . ?
F3 C1 C2 114.6(4) . . ?
F1A C1 C2 110.4(5) . . ?
F2 C1 C2 110.9(4) . . ?
F2A C1 C2 111.2(4) . . ?
O1 C2 C3 128.3(3) . . ?
O1 C2 C1 113.1(3) . . ?
C3 C2 C1 118.6(3) . . ?
O1 C2 Cu1 34.48(15) . . ?
C3 C2 Cu1 93.9(2) . . ?
C1 C2 Cu1 147.2(2) . . ?
C4 C3 C2 121.0(3) . . ?
C4 C3 Cu1 60.50(19) . . ?
C2 C3 Cu1 60.9(2) . . ?
O2 C4 C3 128.7(3) . . ?
O2 C4 C5 112.0(3) . . ?
C3 C4 C5 119.2(3) . . ?
O2 C4 Cu1 34.31(15) . . ?
C3 C4 Cu1 94.6(2) . . ?
C5 C4 Cu1 146.1(3) . . ?
F6 C5 F5 106.8(3) . . ?
F6 C5 F4 106.8(3) . . ?
F5 C5 F4 107.5(3) . . ?
F6 C5 C4 111.5(3) . . ?
F5 C5 C4 113.7(3) . . ?
F4 C5 C4 110.3(3) . . ?
C4 O2 Cu1 123.9(2) . . ?
O4 Cu2 O4 179.49(14) 2_655 . ?
O4 Cu2 N10R 90.25(7) 2_655 . ?
O4 Cu2 N10R 90.25(7) . . ?
O4 Cu2 O3 90.69(10) 2_655 . ?
O4 Cu2 O3 88.98(9) . . ?
N10R Cu2 O3 130.16(7) . . ?
O4 Cu2 O3 88.98(9) 2_655 2_655 ?
O4 Cu2 O3 90.69(10) . 2_655 ?
N10R Cu2 O3 130.16(7) . 2_655 ?
O3 Cu2 O3 99.69(13) . 2_655 ?
O4 Cu2 C9 158.90(10) 2_655 . ?
O4 Cu2 C9 20.90(10) . . ?
N10R Cu2 C9 97.93(7) . . ?
O3 Cu2 C9 69.17(10) . . ?
O3 Cu2 C9 100.23(10) 2_655 . ?
C7 O3 Cu2 123.8(2) . . ?
F8 C6 F7 107.8(4) . . ?
F8 C6 F9 107.1(4) . . ?
F7 C6 F9 106.5(3) . . ?
F8 C6 C7 111.0(3) . . ?
F7 C6 C7 110.5(4) . . ?
F9 C6 C7 113.6(3) . . ?
O3 C7 C8 127.8(3) . . ?
O3 C7 C6 113.5(3) . . ?
C8 C7 C6 118.6(3) . . ?
O3 C7 Cu2 35.65(17) . . ?
C8 C7 Cu2 92.5(2) . . ?
C6 C7 Cu2 148.5(3) . . ?
C9 C8 C7 121.0(3) . . ?
O4 C9 C8 129.1(4) . . ?
O4 C9 C10 111.3(3) . . ?
C8 C9 C10 119.6(3) . . ?
O4 C9 Cu2 32.74(17) . . ?
C8 C9 Cu2 97.2(2) . . ?
C10 C9 Cu2 141.9(3) . . ?
F12 C10 F10 106.7(4) . . ?
F12 C10 F11 107.1(3) . . ?
F10 C10 F11 107.0(3) . . ?
F12 C10 C9 111.8(3) . . ?
F10 C10 C9 110.4(3) . . ?
F11 C10 C9 113.5(3) . . ?
C9 O4 Cu2 126.4(2) . . ?
N2R O1R Cu1 143.44(19) . . ?
O1R N2R C6R 125.9(3) . . ?
O1R N2R C3R 121.6(3) . . ?
C6R N2R C3R 112.1(3) . . ?
C5R C3R N2R 110.0(3) . . ?
C5R C3R C4R 110.1(3) . . ?
N2R C3R C4R 105.8(3) . . ?
C5R C3R C3R 115.9(3) . 2_655 ?
N2R C3R C3R 100.58(17) . 2_655 ?
C4R C3R C3R 113.6(4) . 2_655 ?
N2R C6R N2R 108.2(4) 2_655 . ?
N2R C6R C7R 125.9(2) 2_655 . ?
N2R C6R C7R 125.9(2) . . ?
C8R C7R C8R 117.7(5) 2_655 . ?
C8R C7R C6R 121.1(2) 2_655 . ?
C8R C7R C6R 121.1(2) . . ?
C9R C8R C7R 119.4(4) . . ?
N10R C9R C8R 123.1(4) . . ?
N10R C9R Cu2 35.76(18) . . ?
C8R C9R Cu2 158.9(3) . . ?
C9R N10R C9R 117.1(4) . 2_655 ?
C9R N10R Cu2 121.4(2) . . ?
C9R N10R Cu2 121.4(2) 2_655 . ?

loop_
_geom_bond_atom_site_label_1
_geom_bond_atom_site_label_2
_geom_bond_distance
_geom_bond_site_symmetry_2
_geom_bond_publ_flag
Cu1 O2 1.928(2) . ?
Cu1 O2 1.928(2) 7_666 ?
Cu1 O1 1.943(2) 7_666 ?
Cu1 O1 1.943(2) . ?
Cu1 O1R 2.459(2) . ?
Cu1 O1R 2.459(2) 7_666 ?
O1 C2 1.263(4) . ?
C1 F1 1.295(7) . ?
C1 F3A 1.288(7) . ?
C1 F3 1.297(8) . ?
C1 F1A 1.310(8) . ?
C1 F2 1.358(8) . ?
C1 F2A 1.347(7) . ?
C1 C2 1.528(5) . ?
C2 C3 1.388(5) . ?
C3 C4 1.372(5) . ?
C4 O2 1.272(4) . ?
C4 C5 1.528(5) . ?
C5 F6 1.325(4) . ?
C5 F5 1.330(4) . ?
C5 F4 1.334(4) . ?
Cu2 O4 1.926(2) 2_655 ?
Cu2 O4 1.926(2) . ?
Cu2 N10R 2.025(4) . ?
Cu2 O3 2.071(2) . ?
Cu2 O3 2.071(2) 2_655 ?
Cu2 C9 2.867(4) . ?
O3 C7 1.246(4) . ?
C6 F8 1.325(5) . ?
C6 F7 1.327(5) . ?
C6 F9 1.330(4) . ?
C6 C7 1.536(5) . ?
C7 C8 1.406(5) . ?
C8 C9 1.364(5) . ?
C9 O4 1.270(4) . ?
C9 C10 1.524(5) . ?
C10 F12 1.328(4) . ?
C10 F10 1.332(4) . ?
C10 F11 1.336(4) . ?
O1R N2R 1.282(3) . ?
N2R C6R 1.349(4) . ?
N2R C3R 1.506(4) . ?
C3R C5R 1.503(5) . ?
C3R C4R 1.539(5) . ?
C3R C3R 1.547(7) 2_655 ?
C6R C7R 1.457(7) . ?
C7R C8R 1.388(4) 2_655 ?
C7R C8R 1.388(4) . ?
C8R C9R 1.383(5) . ?
C9R N10R 1.344(4) . ?
